data_1543927
loop_
_publ_author_name
'Woodall, Christopher H.'
'Christensen, Jeppe'
'Skelton, Jonathan M.'
'Hatcher, Lauren E.'
'Parlett, Andrew'
'Raithby, Paul R.'
'Walsh, Aron'
'Parker, Stephen C.'
'Beavers, Christine M.'
'Teat, Simon J.'
'Intissar, Mourad'
'Reber, Christian'
'Allan, David R.'

_publ_section_title
;
 Observation of a re-entrant phase transition in the molecular complex
 tris(\m~2~-3,5-diisopropyl-1,2,4-triazolato-\k^2^<i>N</i>^1^:<i>N</i>^2^)trigold(I)
 under high pressure
;
_journal_coeditor_code ED5009SUP1
_journal_issue 5
_journal_name_full IUCrJ
_journal_page_first
;
;
_journal_paper_doi 10.1107/S2052252516013129
_journal_volume 3
_journal_year 2016
_chemical_formula_moiety 'C24 H42 Au3 N9'
_chemical_formula_sum 'C24 H42 Au3 N9'
_chemical_formula_weight 1047.57
_chemical_name_systematic
;
tris(3,5-diisopropyl-1,2,4-triazolato-N,N)-tri-gold(I)
;
_space_group_IT_number 15
_space_group_name_Hall '-C 2yc'
_space_group_name_H-M_alt 'C 1 2/c 1'
_symmetry_cell_setting monoclinic
_symmetry_Int_Tables_number 15
_symmetry_space_group_name_Hall '-C 2yc'
_symmetry_space_group_name_H-M 'C 1 2/c 1'
_atom_sites_solution_hydrogens geom
_atom_sites_solution_primary direct
_atom_sites_solution_secondary difmap
_audit_creation_method SHELXL-97
_cell_angle_alpha 90.00
_cell_angle_beta 121.105(2)
_cell_angle_gamma 90.00
_cell_formula_units_Z 8
_cell_length_a 24.316(4)
_cell_length_b 14.341(2)
_cell_length_c 20.951(5)
_cell_measurement_reflns_used 7125
_cell_measurement_temperature 296(2)
_cell_measurement_theta_max 24.48
_cell_measurement_theta_min 2.81
_cell_volume 6256(2)
_computing_structure_refinement 'SHELXL-97 (Sheldrick, 1997)'
_diffrn_ambient_temperature 296(2)
_diffrn_measured_fraction_theta_full 0.995
_diffrn_measured_fraction_theta_max 0.995
_diffrn_measurement_device_type 'Bruker APEX-II CCD'
_diffrn_measurement_method '\f and \w scans'
_diffrn_radiation_monochromator synchrotron
_diffrn_radiation_type synchrotron
_diffrn_radiation_wavelength 0.6701
_diffrn_reflns_av_R_equivalents 0.0552
_diffrn_reflns_av_sigmaI/netI 0.0453
_diffrn_reflns_limit_h_max 30
_diffrn_reflns_limit_h_min -30
_diffrn_reflns_limit_k_max 17
_diffrn_reflns_limit_k_min -17
_diffrn_reflns_limit_l_max 26
_diffrn_reflns_limit_l_min -26
_diffrn_reflns_number 27525
_diffrn_reflns_theta_full 24.76
_diffrn_reflns_theta_max 24.76
_diffrn_reflns_theta_min 2.75
_diffrn_standards_number 0
_exptl_absorpt_coefficient_mu 11.667
_exptl_absorpt_correction_T_max 0.7462
_exptl_absorpt_correction_T_min 0.4384
_exptl_absorpt_correction_type multi-scan
_exptl_absorpt_process_details
;
SADABS
;
_exptl_crystal_colour colourless
_exptl_crystal_density_diffrn 2.225
_exptl_crystal_density_method 'not measured'
_exptl_crystal_description Block
_exptl_crystal_F_000 3888
_exptl_crystal_size_max 0.4
_exptl_crystal_size_mid 0.3
_exptl_crystal_size_min 0.3
_refine_diff_density_max 1.121
_refine_diff_density_min -0.991
_refine_diff_density_rms 0.144
_refine_ls_extinction_method none
_refine_ls_goodness_of_fit_ref 1.033
_refine_ls_hydrogen_treatment constr
_refine_ls_matrix_type full
_refine_ls_number_parameters 337
_refine_ls_number_reflns 6374
_refine_ls_number_restraints 41
_refine_ls_restrained_S_all 1.076
_refine_ls_R_factor_all 0.0438
_refine_ls_R_factor_gt 0.0346
_refine_ls_shift/su_max 0.021
_refine_ls_shift/su_mean 0.001
_refine_ls_structure_factor_coef Fsqd
_refine_ls_weighting_details 'calc w=1/[\s^2^(Fo^2^)+(0.0451P)^2^+7.0014P] where P=(Fo^2^+2Fc^2^)/3'
_refine_ls_weighting_scheme calc
_refine_ls_wR_factor_gt 0.0895
_refine_ls_wR_factor_ref 0.0949
_reflns_number_gt 5159
_reflns_number_total 6374
_reflns_threshold_expression >2sigma(I)
_cod_data_source_file ed5009.cif
_cod_data_source_block 0.00GPa_296K_Au3triazole-FORM-II
_cod_original_cell_volume 6255(2)
_cod_original_sg_symbol_H-M 'C 2/c'
_cod_database_code 1543927

loop_
_space_group_symop_id
_space_group_symop_operation_xyz
1 'x, y, z'
2 '-x, y, -z+1/2'
3 'x+1/2, y+1/2, z'
4 '-x+1/2, y+1/2, -z+1/2'
5 '-x, -y, -z'
6 'x, -y, z-1/2'
7 '-x+1/2, -y+1/2, -z'
8 'x+1/2, -y+1/2, z-1/2'

loop_
_atom_site_label
_atom_site_type_symbol
_atom_site_fract_x
_atom_site_fract_y
_atom_site_fract_z
_atom_site_U_iso_or_equiv
_atom_site_adp_type
_atom_site_occupancy
_atom_site_symmetry_multiplicity
_atom_site_calc_flag
_atom_site_refinement_flags
C1 C 0.0261(3) 0.1881(5) 0.1404(4) 0.0509(17) Uani 1 1 d .
C2 C -0.0561(4) 0.2191(6) 0.1477(4) 0.0565(19) Uani 1 1 d .
C3 C -0.2164(5) -0.0830(7) 0.1422(6) 0.076(2) Uani 1 1 d U
C4 C -0.1896(4) -0.2231(6) 0.1422(5) 0.062(2) Uani 1 1 d .
C5 C 0.0437(5) -0.3055(6) 0.1395(6) 0.075(2) Uani 1 1 d U
C6 C 0.1017(4) -0.1936(6) 0.1399(4) 0.0552(18) Uani 1 1 d .
C11 C 0.0813(4) 0.1952(7) 0.1276(5) 0.070(2) Uani 1 1 d .
H11 H 0.1103 0.1433 0.1550 0.084 Uiso 1 1 calc R
C12 C -0.1101(4) 0.2663(7) 0.1465(5) 0.072(2) Uani 1 1 d .
H12 H -0.1187 0.2334 0.1815 0.086 Uiso 1 1 calc R
C13 C -0.2533(6) 0.0035(9) 0.1329(7) 0.102(3) Uani 1 1 d DU
H13 H -0.2241 0.0489 0.1311 0.122 Uiso 1 1 calc R
C14 C -0.1922(5) -0.3277(6) 0.1357(6) 0.079(3) Uani 1 1 d D
H14 H -0.1479 -0.3506 0.1615 0.094 Uiso 1 1 calc R
C15 C 0.0164(6) -0.3985(7) 0.1369(7) 0.100(3) Uani 1 1 d U
H15 H -0.0096 -0.3897 0.1600 0.120 Uiso 1 1 calc R
C16 C 0.1488(4) -0.1368(7) 0.1326(5) 0.068(2) Uani 1 1 d .
H16 H 0.1558 -0.0795 0.1615 0.082 Uiso 1 1 calc R
C21 C 0.0593(6) 0.1801(11) 0.0484(6) 0.121(5) Uani 1 1 d .
H21A H 0.0305 0.2293 0.0190 0.182 Uiso 1 1 calc R
H21B H 0.0374 0.1213 0.0325 0.182 Uiso 1 1 calc R
H21C H 0.0957 0.1798 0.0420 0.182 Uiso 1 1 calc R
C22 C -0.1704(6) 0.2614(10) 0.0706(8) 0.125(5) Uani 1 1 d .
H22A H -0.1635 0.2930 0.0350 0.188 Uiso 1 1 calc R
H22B H -0.2051 0.2907 0.0724 0.188 Uiso 1 1 calc R
H22C H -0.1809 0.1973 0.0562 0.188 Uiso 1 1 calc R
C23 C -0.3045(8) 0.0206(11) 0.0683(9) 0.170(6) Uani 1 1 d U
H23A H -0.3315 -0.0337 0.0516 0.255 Uiso 1 1 calc R
H23B H -0.2922 0.0361 0.0329 0.255 Uiso 1 1 calc R
H23C H -0.3276 0.0718 0.0730 0.255 Uiso 1 1 calc R
C24 C -0.2226(11) -0.3574(10) 0.0598(8) 0.212(11) Uani 1 1 d D
H24A H -0.2206 -0.4242 0.0580 0.318 Uiso 1 1 calc R
H24B H -0.2008 -0.3303 0.0369 0.318 Uiso 1 1 calc R
H24C H -0.2667 -0.3378 0.0334 0.318 Uiso 1 1 calc R
C25 C -0.0301(8) -0.4220(11) 0.0590(10) 0.175(6) Uani 1 1 d U
H25A H -0.0325 -0.4885 0.0531 0.263 Uiso 1 1 calc R
H25B H -0.0165 -0.3949 0.0275 0.263 Uiso 1 1 calc R
H25C H -0.0715 -0.3979 0.0455 0.263 Uiso 1 1 calc R
C26 C 0.1215(5) -0.1079(10) 0.0512(6) 0.110(4) Uani 1 1 d .
H26A H 0.1070 -0.1623 0.0201 0.165 Uiso 1 1 calc R
H26B H 0.1543 -0.0773 0.0464 0.165 Uiso 1 1 calc R
H26C H 0.0860 -0.0660 0.0362 0.165 Uiso 1 1 calc R
C31 C 0.1194(6) 0.2823(10) 0.1593(10) 0.135(6) Uani 1 1 d .
H31A H 0.1605 0.2754 0.1637 0.202 Uiso 1 1 calc R
H31B H 0.1254 0.2936 0.2077 0.202 Uiso 1 1 calc R
H31C H 0.0968 0.3338 0.1270 0.202 Uiso 1 1 calc R
C32 C -0.0951(5) 0.3651(7) 0.1719(8) 0.112(4) Uani 1 1 d .
H32A H -0.0592 0.3670 0.2222 0.168 Uiso 1 1 calc R
H32B H -0.1317 0.3934 0.1698 0.168 Uiso 1 1 calc R
H32C H -0.0845 0.3987 0.1400 0.168 Uiso 1 1 calc R
C33 C -0.2493(9) 0.0312(11) 0.1957(8) 0.168(5) Uani 1 1 d DU
H33A H -0.2145 0.0746 0.2210 0.252 Uiso 1 1 calc R
H33B H -0.2418 -0.0219 0.2271 0.252 Uiso 1 1 calc R
H33C H -0.2888 0.0608 0.1843 0.252 Uiso 1 1 calc R
C34 C -0.2236(7) -0.3696(9) 0.1706(9) 0.133(5) Uani 1 1 d D
H34A H -0.2683 -0.3530 0.1436 0.200 Uiso 1 1 calc R
H34B H -0.2041 -0.3477 0.2210 0.200 Uiso 1 1 calc R
H34C H -0.2195 -0.4362 0.1706 0.200 Uiso 1 1 calc R
C35 C 0.0581(9) -0.4680(10) 0.1769(11) 0.186(6) Uani 1 1 d U
H35A H 0.0382 -0.5273 0.1571 0.280 Uiso 1 1 calc R
H35B H 0.0696 -0.4635 0.2281 0.280 Uiso 1 1 calc R
H35C H 0.0960 -0.4623 0.1738 0.280 Uiso 1 1 calc R
C36 C 0.2123(5) -0.1849(9) 0.1650(8) 0.111(4) Uani 1 1 d .
H36A H 0.2309 -0.1921 0.2178 0.167 Uiso 1 1 calc R
H36B H 0.2404 -0.1483 0.1556 0.167 Uiso 1 1 calc R
H36C H 0.2063 -0.2451 0.1423 0.167 Uiso 1 1 calc R
N1 N 0.0060(3) 0.1080(4) 0.1513(3) 0.0524(14) Uani 1 1 d .
N2 N -0.0470(3) 0.1272(4) 0.1563(3) 0.0523(15) Uani 1 1 d .
N3 N -0.1569(3) -0.0806(4) 0.1521(4) 0.0553(15) Uani 1 1 d .
N4 N -0.1400(3) -0.1717(4) 0.1524(4) 0.0565(16) Uani 1 1 d .
N5 N 0.0202(3) -0.2273(5) 0.1527(4) 0.0570(16) Uani 1 1 d .
N6 N 0.0572(3) -0.1548(4) 0.1519(3) 0.0519(14) Uani 1 1 d .
N7 N -0.0108(3) 0.2599(4) 0.1372(4) 0.0591(16) Uani 1 1 d .
N8 N -0.2380(3) -0.1705(5) 0.1359(4) 0.0689(19) Uani 1 1 d .
N9 N 0.0955(4) -0.2855(5) 0.1338(5) 0.071(2) Uani 1 1 d .
Au1 Au 0.033272(14) -0.02347(2) 0.155445(17) 0.05079(10) Uani 1 1 d .
Au2 Au -0.100524(14) 0.02314(2) 0.158356(18) 0.05319(10) Uani 1 1 d .
Au3 Au -0.058194(15) -0.20025(2) 0.156250(18) 0.05540(11) Uani 1 1 d .

loop_
_atom_site_aniso_label
_atom_site_aniso_U_11
_atom_site_aniso_U_22
_atom_site_aniso_U_33
_atom_site_aniso_U_23
_atom_site_aniso_U_13
_atom_site_aniso_U_12
C1 0.046(4) 0.049(4) 0.058(4) 0.000(3) 0.027(3) -0.006(3)
C2 0.053(4) 0.051(4) 0.062(5) -0.011(4) 0.027(4) -0.005(3)
C3 0.085(5) 0.077(5) 0.091(5) -0.002(4) 0.062(4) 0.010(4)
C4 0.070(5) 0.055(4) 0.082(6) -0.003(4) 0.053(5) -0.009(4)
C5 0.085(5) 0.053(4) 0.108(6) 0.010(4) 0.064(5) 0.007(4)
C6 0.059(5) 0.060(5) 0.054(4) 0.005(4) 0.034(4) 0.013(4)
C11 0.069(5) 0.077(6) 0.080(6) 0.007(5) 0.050(5) -0.004(5)
C12 0.068(6) 0.064(5) 0.083(6) 0.002(5) 0.040(5) 0.008(4)
C13 0.102(5) 0.096(5) 0.110(5) -0.007(5) 0.056(5) 0.028(4)
C14 0.088(7) 0.053(5) 0.116(8) -0.004(5) 0.068(6) -0.015(5)
C15 0.102(5) 0.061(4) 0.130(6) 0.005(4) 0.056(5) 0.008(4)
C16 0.052(5) 0.079(6) 0.085(6) -0.015(5) 0.043(4) -0.003(4)
C21 0.089(8) 0.198(15) 0.093(8) -0.001(9) 0.058(7) -0.009(9)
C22 0.079(8) 0.143(12) 0.132(11) -0.025(9) 0.039(8) 0.030(8)
C23 0.162(9) 0.137(9) 0.137(9) -0.011(8) 0.025(8) 0.068(8)
C24 0.48(4) 0.077(9) 0.164(14) -0.022(9) 0.23(2) -0.038(15)
C25 0.162(9) 0.106(8) 0.173(10) 0.008(8) 0.027(8) -0.032(8)
C26 0.094(8) 0.153(12) 0.089(8) 0.023(8) 0.051(7) -0.018(8)
C31 0.110(10) 0.128(11) 0.210(16) -0.051(11) 0.114(11) -0.044(9)
C32 0.090(8) 0.061(6) 0.158(11) -0.026(7) 0.045(8) 0.007(5)
C33 0.189(9) 0.146(9) 0.129(8) -0.013(8) 0.054(8) 0.081(8)
C34 0.188(15) 0.082(8) 0.200(15) -0.012(9) 0.150(13) -0.037(9)
C35 0.164(10) 0.088(7) 0.189(10) 0.027(8) 0.007(9) -0.022(7)
C36 0.062(6) 0.126(10) 0.152(11) 0.018(8) 0.060(7) 0.017(6)
N1 0.048(3) 0.054(4) 0.059(4) -0.003(3) 0.030(3) -0.002(3)
N2 0.048(3) 0.049(3) 0.065(4) -0.003(3) 0.032(3) -0.002(3)
N3 0.058(4) 0.048(3) 0.074(4) 0.001(3) 0.043(3) -0.003(3)
N4 0.056(4) 0.055(4) 0.072(4) 0.001(3) 0.043(3) -0.003(3)
N5 0.064(4) 0.054(4) 0.061(4) 0.002(3) 0.038(3) 0.006(3)
N6 0.045(3) 0.057(4) 0.061(4) 0.004(3) 0.032(3) 0.003(3)
N7 0.057(4) 0.049(4) 0.071(4) 0.003(3) 0.033(3) -0.008(3)
N8 0.063(4) 0.064(4) 0.100(6) -0.004(4) 0.057(4) -0.007(3)
N9 0.073(5) 0.061(4) 0.091(5) 0.001(4) 0.050(4) 0.014(4)
Au1 0.04826(17) 0.05220(18) 0.05534(18) 0.00075(12) 0.02920(14) 0.00369(12)
Au2 0.05200(18) 0.05193(18) 0.0624(2) -0.00416(13) 0.03434(15) -0.00527(12)
Au3 0.05774(19) 0.05652(19) 0.0649(2) 0.00302(14) 0.04084(16) 0.00271(14)

loop_
_atom_type_symbol
_atom_type_description
_atom_type_scat_dispersion_real
_atom_type_scat_dispersion_imag
_atom_type_scat_source
C C 0.0026 0.0014 'International Tables Vol C Tables 4.2.6.8 and 6.1.1.4'
H H 0.0000 0.0000 'International Tables Vol C Tables 4.2.6.8 and 6.1.1.4'
N N 0.0052 0.0029 'International Tables Vol C Tables 4.2.6.8 and 6.1.1.4'
Au Au -1.408 8.039 'International Tables Vol C Tables 4.2.6.8 and 6.1.1.4'

loop_
_geom_angle_atom_site_label_1
_geom_angle_atom_site_label_2
_geom_angle_atom_site_label_3
_geom_angle
N1 C1 N7 112.4(6)
N1 C1 C11 122.5(7)
N7 C1 C11 124.9(7)
N2 C2 N7 110.8(7)
N2 C2 C12 122.9(8)
N7 C2 C12 126.3(8)
N8 C3 N3 111.9(8)
N8 C3 C13 126.1(10)
N3 C3 C13 121.7(10)
N4 C4 N8 112.3(7)
N4 C4 C14 123.9(8)
N8 C4 C14 123.8(7)
N5 C5 N9 110.7(8)
N5 C5 C15 121.8(9)
N9 C5 C15 127.4(9)
N9 C6 N6 111.4(7)
N9 C6 C16 126.5(7)
N6 C6 C16 122.1(7)
C21 C11 C31 114.0(10)
C21 C11 C1 110.7(8)
C31 C11 C1 112.6(8)
C21 C11 H11 106.3
C31 C11 H11 106.3
C1 C11 H11 106.3
C2 C12 C32 112.3(8)
C2 C12 C22 111.7(9)
C32 C12 C22 110.3(10)
C2 C12 H12 107.4
C32 C12 H12 107.4
C22 C12 H12 107.4
C23 C13 C33 120.9(14)
C23 C13 C3 118.8(12)
C33 C13 C3 113.0(12)
C23 C13 H13 99.1
C33 C13 H13 99.1
C3 C13 H13 99.1
C24 C14 C34 109.7(11)
C24 C14 C4 111.8(9)
C34 C14 C4 112.4(9)
C24 C14 H14 107.6
C34 C14 H14 107.6
C4 C14 H14 107.6
C35 C15 C25 114.7(13)
C35 C15 C5 117.4(12)
C25 C15 C5 108.7(11)
C35 C15 H15 104.9
C25 C15 H15 104.9
C5 C15 H15 104.9
C6 C16 C36 111.9(9)
C6 C16 C26 110.5(7)
C36 C16 C26 112.4(9)
C6 C16 H16 107.2
C36 C16 H16 107.2
C26 C16 H16 107.2
C11 C21 H21A 109.5
C11 C21 H21B 109.5
H21A C21 H21B 109.5
C11 C21 H21C 109.5
H21A C21 H21C 109.5
H21B C21 H21C 109.5
C12 C22 H22A 109.5
C12 C22 H22B 109.5
H22A C22 H22B 109.5
C12 C22 H22C 109.5
H22A C22 H22C 109.5
H22B C22 H22C 109.5
C13 C23 H23A 109.5
C13 C23 H23B 109.5
H23A C23 H23B 109.5
C13 C23 H23C 109.5
H23A C23 H23C 109.5
H23B C23 H23C 109.5
C14 C24 H24A 109.5
C14 C24 H24B 109.5
H24A C24 H24B 109.5
C14 C24 H24C 109.5
H24A C24 H24C 109.5
H24B C24 H24C 109.5
C15 C25 H25A 109.5
C15 C25 H25B 109.5
H25A C25 H25B 109.5
C15 C25 H25C 109.5
H25A C25 H25C 109.5
H25B C25 H25C 109.5
C16 C26 H26A 109.5
C16 C26 H26B 109.5
H26A C26 H26B 109.5
C16 C26 H26C 109.5
H26A C26 H26C 109.5
H26B C26 H26C 109.5
C11 C31 H31A 109.5
C11 C31 H31B 109.5
H31A C31 H31B 109.5
C11 C31 H31C 109.5
H31A C31 H31C 109.5
H31B C31 H31C 109.5
C12 C32 H32A 109.5
C12 C32 H32B 109.5
H32A C32 H32B 109.5
C12 C32 H32C 109.5
H32A C32 H32C 109.5
H32B C32 H32C 109.5
C13 C33 H33A 109.4
C13 C33 H33B 109.5
H33A C33 H33B 109.5
C13 C33 H33C 109.5
H33A C33 H33C 109.5
H33B C33 H33C 109.5
C14 C34 H34A 109.5
C14 C34 H34B 109.5
H34A C34 H34B 109.5
C14 C34 H34C 109.5
H34A C34 H34C 109.5
H34B C34 H34C 109.5
C15 C35 H35A 109.5
C15 C35 H35B 109.5
H35A C35 H35B 109.5
C15 C35 H35C 109.5
H35A C35 H35C 109.5
H35B C35 H35C 109.5
C16 C36 H36A 109.5
C16 C36 H36B 109.5
H36A C36 H36B 109.5
C16 C36 H36C 109.5
H36A C36 H36C 109.5
H36B C36 H36C 109.5
C1 N1 N2 106.6(6)
C1 N1 Au1 133.8(5)
N2 N1 Au1 119.5(5)
C2 N2 N1 106.5(6)
C2 N2 Au2 132.6(5)
N1 N2 Au2 120.0(5)
C3 N3 N4 105.8(6)
C3 N3 Au2 132.7(6)
N4 N3 Au2 121.3(5)
C4 N4 N3 106.3(6)
C4 N4 Au3 134.1(6)
N3 N4 Au3 119.2(5)
C5 N5 N6 106.0(7)
C5 N5 Au3 133.4(6)
N6 N5 Au3 119.9(5)
C6 N6 N5 106.4(6)
C6 N6 Au1 132.5(5)
N5 N6 Au1 120.6(4)
C1 N7 C2 103.7(6)
C3 N8 C4 103.7(7)
C6 N9 C5 105.4(7)
N6 Au1 N1 176.0(3)
N6 Au1 Au2 119.72(17)
N1 Au1 Au2 60.41(18)
N6 Au1 Au3 59.61(17)
N1 Au1 Au3 120.46(18)
Au2 Au1 Au3 60.130(13)
N3 Au2 N2 175.7(3)
N3 Au2 Au1 119.60(18)
N2 Au2 Au1 59.90(18)
N3 Au2 Au3 59.42(18)
N2 Au2 Au3 120.20(18)
Au1 Au2 Au3 60.311(9)
N5 Au3 N4 176.1(3)
N5 Au3 Au2 119.48(19)
N4 Au3 Au2 60.00(18)
N5 Au3 Au1 59.93(19)
N4 Au3 Au1 119.48(18)
Au2 Au3 Au1 59.559(13)

loop_
_geom_bond_atom_site_label_1
_geom_bond_atom_site_label_2
_geom_bond_distance
C1 N1 1.313(9)
C1 N7 1.344(10)
C1 C11 1.503(11)
C2 N2 1.334(10)
C2 N7 1.363(10)
C2 C12 1.467(12)
C3 N8 1.340(12)
C3 N3 1.351(11)
C3 C13 1.485(14)
C4 N4 1.334(10)
C4 N8 1.346(11)
C4 C14 1.504(12)
C5 N5 1.350(11)
C5 N9 1.358(12)
C5 C15 1.478(14)
C6 N9 1.326(10)
C6 N6 1.352(9)
C6 C16 1.476(12)
C11 C21 1.473(14)
C11 C31 1.491(15)
C11 H11 0.9800
C12 C32 1.491(14)
C12 C22 1.507(14)
C12 H12 0.9800
C13 C23 1.304(17)
C13 C33 1.327(14)
C13 H13 0.9800
C14 C24 1.431(13)
C14 C34 1.434(11)
C14 H14 0.9800
C15 C35 1.359(17)
C15 C25 1.466(18)
C15 H15 0.9800
C16 C36 1.496(12)
C16 C26 1.533(13)
C16 H16 0.9800
C21 H21A 0.9600
C21 H21B 0.9600
C21 H21C 0.9600
C22 H22A 0.9600
C22 H22B 0.9600
C22 H22C 0.9600
C23 H23A 0.9600
C23 H23B 0.9600
C23 H23C 0.9600
C24 H24A 0.9600
C24 H24B 0.9600
C24 H24C 0.9600
C25 H25A 0.9600
C25 H25B 0.9600
C25 H25C 0.9600
C26 H26A 0.9600
C26 H26B 0.9600
C26 H26C 0.9600
C31 H31A 0.9600
C31 H31B 0.9600
C31 H31C 0.9600
C32 H32A 0.9600
C32 H32B 0.9600
C32 H32C 0.9600
C33 H33A 0.9600
C33 H33B 0.9600
C33 H33C 0.9600
C34 H34A 0.9600
C34 H34B 0.9600
C34 H34C 0.9600
C35 H35A 0.9600
C35 H35B 0.9600
C35 H35C 0.9600
C36 H36A 0.9600
C36 H36B 0.9600
C36 H36C 0.9600
N1 N2 1.373(8)
N1 Au1 1.986(6)
N2 Au2 1.995(6)
N3 N4 1.369(9)
N3 Au2 1.982(6)
N4 Au3 1.991(6)
N5 N6 1.381(9)
N5 Au3 1.983(7)
N6 Au1 1.983(6)
Au1 Au2 3.3527(7)
Au1 Au3 3.3782(6)
Au2 Au3 3.3721(6)
